data_2241179
loop_
_publ_author_name
'Revathi, B. K.'
'Reuben Jonathan, D.'
'Kalai Sevi, K.'
'Dhanalakshmi, K.'
'Usha, G.'

_publ_section_title
;
 Crystal structure of (4-hydroxypiperidin-1-yl)(4-methylphenyl)methanone
;
_journal_issue 11
_journal_name_full 'Acta Crystallographica Section E'
_journal_page_first o817
_journal_page_last o818
_journal_paper_doi 10.1107/S2056989015018307
_journal_volume 71
_journal_year 2015
_chemical_formula_iupac 'C13 H17 N O2'
_chemical_formula_moiety 'C13 H17 N O2'
_chemical_formula_sum 'C13 H17 N O2'
_chemical_formula_weight 219.28
_chemical_name_systematic
;
(4-Hydroxypiperidin-1-yl)(4-methylphenyl)methanone
;
_space_group_IT_number 29
_symmetry_cell_setting orthorhombic
_symmetry_space_group_name_Hall 'P 2c -2ac'
_symmetry_space_group_name_H-M 'P c a 21'
_atom_sites_solution_hydrogens geom
_atom_sites_solution_primary direct
_atom_sites_solution_secondary difmap
_audit_creation_method SHELXL-97
_cell_angle_alpha 90.00
_cell_angle_beta 90.00
_cell_angle_gamma 90.00
_cell_formula_units_Z 4
_cell_length_a 23.933(5)
_cell_length_b 6.3317(12)
_cell_length_c 8.0269(14)
_cell_measurement_temperature 293(2)
_cell_measurement_theta_max 29.76
_cell_measurement_theta_min 1.70
_cell_volume 1216.4(4)
_computing_cell_refinement
;
APEX2 and SAINT (Bruker, 2004)
;
_computing_data_collection
;
APEX2 (Bruker, 2004)
;
_computing_data_reduction
;
SAINT and XPREP (Bruker, 2004)
;
_computing_molecular_graphics
;
ORTEP-3 for Windows (Farrugia, 2012)
;
_computing_publication_material
;
SHELXL97 (Sheldrick, 2008)
;
_computing_structure_refinement
;
SHELXL97 (Sheldrick, 2008)
;
_computing_structure_solution
;
SHELXS97 (Sheldrick, 2008)
;
_diffrn_ambient_temperature 293(2)
_diffrn_measured_fraction_theta_full 0.953
_diffrn_measured_fraction_theta_max 0.780
_diffrn_measurement_device_type 'Bruker Kappa APEXII CCD'
_diffrn_measurement_method '\w and \f scans'
_diffrn_radiation_monochromator graphite
_diffrn_radiation_source 'fine-focus sealed tube'
_diffrn_radiation_type MoK\a
_diffrn_radiation_wavelength 0.71073
_diffrn_reflns_av_R_equivalents 0.0387
_diffrn_reflns_av_sigmaI/netI 0.0398
_diffrn_reflns_limit_h_max 30
_diffrn_reflns_limit_h_min -33
_diffrn_reflns_limit_k_max 8
_diffrn_reflns_limit_k_min -8
_diffrn_reflns_limit_l_max 11
_diffrn_reflns_limit_l_min -10
_diffrn_reflns_number 10595
_diffrn_reflns_theta_full 25.00
_diffrn_reflns_theta_max 29.76
_diffrn_reflns_theta_min 3.06
_diffrn_standards_number 0
_exptl_absorpt_coefficient_mu 0.080
_exptl_absorpt_correction_T_max 0.985
_exptl_absorpt_correction_T_min 0.981
_exptl_absorpt_correction_type multi-scan
_exptl_absorpt_process_details
;
(SADABS; Bruker, 2004)
;
_exptl_crystal_colour colourless
_exptl_crystal_density_diffrn 1.197
_exptl_crystal_density_method 'not measured'
_exptl_crystal_description block
_exptl_crystal_F_000 472
_exptl_crystal_size_max 0.24
_exptl_crystal_size_mid 0.22
_exptl_crystal_size_min 0.22
_refine_diff_density_max 0.280
_refine_diff_density_min -0.218
_refine_ls_extinction_method none
_refine_ls_goodness_of_fit_ref 1.042
_refine_ls_hydrogen_treatment constr
_refine_ls_matrix_type full
_refine_ls_number_parameters 145
_refine_ls_number_reflns 3454
_refine_ls_number_restraints 1
_refine_ls_restrained_S_all 1.042
_refine_ls_R_factor_all 0.0997
_refine_ls_R_factor_gt 0.0656
_refine_ls_shift/su_max 0.000
_refine_ls_shift/su_mean 0.000
_refine_ls_structure_factor_coef Fsqd
_refine_ls_weighting_details 'calc w=1/[\s^2^(Fo^2^)+(0.1210P)^2^+0.2970P] where P=(Fo^2^+2Fc^2^)/3'
_refine_ls_weighting_scheme calc
_refine_ls_wR_factor_gt 0.1859
_refine_ls_wR_factor_ref 0.2079
_reflns_number_gt 1668
_reflns_number_total 3454
_reflns_threshold_expression I>2\s(I)
_cod_data_source_file zs2344sup1.cif
_cod_data_source_block I
_cod_original_cell_volume 1216.3(4)
_cod_database_code 2241179

loop_
_symmetry_equiv_pos_as_xyz
'x, y, z'
'-x, -y, z+1/2'
'-x+1/2, y, z+1/2'
'x+1/2, -y, z'

loop_
_atom_site_type_symbol
_atom_site_label
_atom_site_fract_x
_atom_site_fract_y
_atom_site_fract_z
_atom_site_U_iso_or_equiv
_atom_site_adp_type
_atom_site_calc_flag
_atom_site_refinement_flags
_atom_site_occupancy
_atom_site_symmetry_multiplicity
O O2 0.42250(13) 0.9019(5) 0.2011(4) 0.0766(9) Uani d . 1 1
H H2A 0.4137 0.8390 0.1158 0.115 Uiso calc R 1 1
N N1 0.43269(12) 0.5768(5) 0.6446(4) 0.0502(8) Uani d . 1 1
O O1 0.42609(13) 0.6719(6) 0.9120(3) 0.0885(11) Uani d . 1 1
C C10 0.44267(16) 0.7574(6) 0.3187(5) 0.0533(9) Uani d . 1 1
H H10 0.4759 0.6870 0.2737 0.064 Uiso calc R 1 1
C C4 0.35949(13) 0.4254(6) 0.8163(4) 0.0482(8) Uani d . 1 1
C C1 0.26666(15) 0.1641(8) 0.8753(5) 0.0628(11) Uani d . 1 1
C C12 0.41754(16) 0.4528(6) 0.4989(5) 0.0545(9) Uani d . 1 1
H H12A 0.3877 0.3558 0.5279 0.065 Uiso calc R 1 1
H H12B 0.4495 0.3701 0.4632 0.065 Uiso calc R 1 1
C C7 0.40802(15) 0.5691(6) 0.7925(4) 0.0505(9) Uani d . 1 1
C C11 0.39864(16) 0.5930(6) 0.3578(4) 0.0524(9) Uani d . 1 1
H H11A 0.3640 0.6627 0.3883 0.063 Uiso calc R 1 1
H H11B 0.3916 0.5077 0.2596 0.063 Uiso calc R 1 1
C C6 0.26126(15) 0.3547(9) 0.7954(6) 0.0758(13) Uani d . 1 1
H H6 0.2261 0.3976 0.7599 0.091 Uiso calc R 1 1
C C5 0.30623(16) 0.4839(7) 0.7665(6) 0.0669(11) Uani d . 1 1
H H5 0.3009 0.6125 0.7128 0.080 Uiso calc R 1 1
C C2 0.31909(18) 0.1055(7) 0.9206(6) 0.0742(13) Uani d . 1 1
H H2 0.3245 -0.0261 0.9694 0.089 Uiso calc R 1 1
C C8 0.47699(16) 0.7294(7) 0.6096(5) 0.0598(10) Uani d . 1 1
H H8A 0.5107 0.6557 0.5758 0.072 Uiso calc R 1 1
H H8B 0.4853 0.8099 0.7094 0.072 Uiso calc R 1 1
C C3 0.36470(16) 0.2363(7) 0.8960(6) 0.0679(12) Uani d . 1 1
H H3 0.3996 0.1943 0.9346 0.082 Uiso calc R 1 1
C C9 0.45847(17) 0.8752(5) 0.4737(5) 0.0527(9) Uani d . 1 1
H H9A 0.4884 0.9732 0.4482 0.063 Uiso calc R 1 1
H H9B 0.4266 0.9566 0.5121 0.063 Uiso calc R 1 1
C C13 0.2170(2) 0.0223(10) 0.9085(8) 0.0951(16) Uani d . 1 1
H H13A 0.1836 0.0885 0.8674 0.143 Uiso calc R 1 1
H H13B 0.2135 -0.0011 1.0262 0.143 Uiso calc R 1 1
H H13C 0.2223 -0.1105 0.8530 0.143 Uiso calc R 1 1

loop_
_atom_site_aniso_label
_atom_site_aniso_U_11
_atom_site_aniso_U_22
_atom_site_aniso_U_33
_atom_site_aniso_U_12
_atom_site_aniso_U_13
_atom_site_aniso_U_23
O2 0.097(2) 0.0792(19) 0.0541(17) 0.0001(17) -0.0073(14) 0.0175(16)
N1 0.0614(17) 0.0478(18) 0.0413(15) -0.0129(14) 0.0013(12) 0.0037(14)
O1 0.105(2) 0.117(3) 0.0441(16) -0.045(2) -0.0064(15) -0.0106(18)
C10 0.0621(19) 0.056(2) 0.0418(18) -0.0096(18) 0.0032(15) 0.0054(18)
C4 0.056(2) 0.056(2) 0.0323(15) 0.0001(16) -0.0009(13) 0.0075(17)
C1 0.062(2) 0.079(3) 0.0472(19) -0.016(2) 0.0102(17) 0.005(2)
C12 0.061(2) 0.046(2) 0.056(2) -0.0113(17) 0.0065(16) -0.002(2)
C7 0.0619(19) 0.050(2) 0.0396(18) -0.0035(16) -0.0048(16) 0.0088(17)
C11 0.061(2) 0.055(2) 0.0422(17) -0.0058(17) -0.0002(14) -0.0092(18)
C6 0.0438(19) 0.100(3) 0.084(3) 0.006(2) 0.003(2) 0.005(3)
C5 0.064(2) 0.060(2) 0.077(3) 0.0036(19) 0.003(2) 0.021(2)
C2 0.075(3) 0.064(3) 0.083(3) -0.020(2) -0.012(2) 0.032(3)
C8 0.064(2) 0.067(3) 0.048(2) -0.0260(19) -0.0126(16) 0.010(2)
C3 0.059(2) 0.061(3) 0.084(3) -0.0081(19) -0.019(2) 0.028(2)
C9 0.076(2) 0.0356(18) 0.0470(18) -0.0178(18) -0.0010(16) 0.0040(18)
C13 0.078(3) 0.121(4) 0.087(3) -0.041(3) 0.016(3) -0.019(3)

loop_
_atom_type_symbol
_atom_type_description
_atom_type_scat_dispersion_real
_atom_type_scat_dispersion_imag
_atom_type_scat_source
C C 0.0033 0.0016 'International Tables Vol C Tables 4.2.6.8 and 6.1.1.4'
H H 0.0000 0.0000 'International Tables Vol C Tables 4.2.6.8 and 6.1.1.4'
N N 0.0061 0.0033 'International Tables Vol C Tables 4.2.6.8 and 6.1.1.4'
O O 0.0106 0.0060 'International Tables Vol C Tables 4.2.6.8 and 6.1.1.4'

loop_
_geom_angle_atom_site_label_1
_geom_angle_atom_site_label_2
_geom_angle_atom_site_label_3
_geom_angle
C10 O2 H2A 109.5
C7 N1 C12 126.1(3)
C7 N1 C8 121.3(3)
C12 N1 C8 112.6(3)
O2 C10 C9 108.7(3)
O2 C10 C11 110.4(3)
C9 C10 C11 110.2(3)
O2 C10 H10 109.1
C9 C10 H10 109.1
C11 C10 H10 109.1
C3 C4 C5 117.0(3)
C3 C4 C7 121.7(3)
C5 C4 C7 121.2(3)
C2 C1 C6 116.9(3)
C2 C1 C13 121.1(4)
C6 C1 C13 122.0(4)
N1 C12 C11 111.1(3)
N1 C12 H12A 109.4
C11 C12 H12A 109.4
N1 C12 H12B 109.4
C11 C12 H12B 109.4
H12A C12 H12B 108.0
O1 C7 N1 121.2(3)
O1 C7 C4 119.7(3)
N1 C7 C4 119.0(3)
C12 C11 C10 110.6(3)
C12 C11 H11A 109.5
C10 C11 H11A 109.5
C12 C11 H11B 109.5
C10 C11 H11B 109.5
H11A C11 H11B 108.1
C5 C6 C1 122.0(4)
C5 C6 H6 119.0
C1 C6 H6 119.0
C6 C5 C4 120.9(4)
C6 C5 H5 119.6
C4 C5 H5 119.6
C1 C2 C3 121.8(4)
C1 C2 H2 119.1
C3 C2 H2 119.1
N1 C8 C9 109.4(3)
N1 C8 H8A 109.8
C9 C8 H8A 109.8
N1 C8 H8B 109.8
C9 C8 H8B 109.8
H8A C8 H8B 108.2
C4 C3 C2 121.3(4)
C4 C3 H3 119.3
C2 C3 H3 119.3
C8 C9 C10 111.9(3)
C8 C9 H9A 109.2
C10 C9 H9A 109.2
C8 C9 H9B 109.2
C10 C9 H9B 109.2
H9A C9 H9B 107.9
C1 C13 H13A 109.5
C1 C13 H13B 109.5
H13A C13 H13B 109.5
C1 C13 H13C 109.5
H13A C13 H13C 109.5
H13B C13 H13C 109.5

loop_
_geom_bond_atom_site_label_1
_geom_bond_atom_site_label_2
_geom_bond_distance
O2 C10 1.401(5)
O2 H2A 0.8200
N1 C7 1.327(5)
N1 C12 1.454(5)
N1 C8 1.462(4)
O1 C7 1.237(5)
C10 C9 1.500(5)
C10 C11 1.514(5)
C10 H10 0.9800
C4 C3 1.363(6)
C4 C5 1.386(5)
C4 C7 1.487(5)
C1 C2 1.358(6)
C1 C6 1.373(7)
C1 C13 1.514(6)
C12 C11 1.509(5)
C12 H12A 0.9700
C12 H12B 0.9700
C11 H11A 0.9700
C11 H11B 0.9700
C6 C5 1.372(6)
C6 H6 0.9300
C5 H5 0.9300
C2 C3 1.385(5)
C2 H2 0.9300
C8 C9 1.496(5)
C8 H8A 0.9700
C8 H8B 0.9700
C3 H3 0.9300
C9 H9A 0.9700
C9 H9B 0.9700
C13 H13A 0.9600
C13 H13B 0.9600
C13 H13C 0.9600

loop_
_geom_hbond_atom_site_label_D
_geom_hbond_atom_site_label_H
_geom_hbond_atom_site_label_A
_geom_hbond_site_symmetry_A
_geom_hbond_distance_DH
_geom_hbond_distance_HA
_geom_hbond_distance_DA
_geom_hbond_angle_DHA
_geom_hbond_publ_flag
O2 H2A O1 1_554 0.82 1.97 2.741(4) 156 yes
C8 H8B O1 . 0.97 2.33 2.740(5) 105 no

loop_
_geom_torsion_atom_site_label_1
_geom_torsion_atom_site_label_2
_geom_torsion_atom_site_label_3
_geom_torsion_atom_site_label_4
_geom_torsion
C7 N1 C12 C11 117.5(4)
C8 N1 C12 C11 -58.2(4)
C12 N1 C7 O1 175.6(4)
C8 N1 C7 O1 -9.0(6)
C12 N1 C7 C4 -1.3(6)
C8 N1 C7 C4 174.1(3)
C3 C4 C7 O1 -74.8(5)
C5 C4 C7 O1 101.5(5)
C3 C4 C7 N1 102.2(4)
C5 C4 C7 N1 -81.6(5)
N1 C12 C11 C10 54.7(4)
O2 C10 C11 C12 -173.3(3)
C9 C10 C11 C12 -53.1(4)
C2 C1 C6 C5 -1.9(7)
C13 C1 C6 C5 179.5(5)
C1 C6 C5 C4 0.5(7)
C3 C4 C5 C6 -0.6(6)
C7 C4 C5 C6 -177.1(4)
C6 C1 C2 C3 3.5(7)
C13 C1 C2 C3 -177.9(5)
C7 N1 C8 C9 -117.4(4)
C12 N1 C8 C9 58.6(4)
C5 C4 C3 C2 2.2(7)
C7 C4 C3 C2 178.7(4)
C1 C2 C3 C4 -3.8(8)
N1 C8 C9 C10 -57.0(4)
O2 C10 C9 C8 176.3(3)
C11 C10 C9 C8 55.1(5)

_cod_database_fobs_code 2241179
